data_7214926
loop_
_publ_author_name
'Tzeng, Biing-Chiau'
'Ding, Chau-Shiung'
'Chang, Tsung-Yi'
'Hu, Cho-Chun'
'Lee, Gene-Hsiang'

_publ_section_title
;
 Toward heteronuclear supramolecular architectures of pyridine-4-thiolate
;
_journal_issue 23
_journal_name_full CrystEngComm
_journal_page_first 8228
_journal_paper_doi 10.1039/c2ce26367j
_journal_volume 14
_journal_year 2012
_chemical_formula_sum 'C60 H80 N10 O11 Pt2 S4 Zn2'
_chemical_formula_weight 1766.50
_chemical_name_systematic
;
?
;
_space_group_IT_number 15
_symmetry_cell_setting monoclinic
_symmetry_space_group_name_Hall '-C 2yc'
_symmetry_space_group_name_H-M 'C 1 2/c 1'
_atom_sites_solution_hydrogens geom
_atom_sites_solution_primary direct
_atom_sites_solution_secondary difmap
_audit_creation_method SHELXL-97
_cell_angle_alpha 90.00
_cell_angle_beta 119.2720(10)
_cell_angle_gamma 90.00
_cell_formula_units_Z 4
_cell_length_a 27.540(3)
_cell_length_b 19.1614(17)
_cell_length_c 16.0561(15)
_cell_measurement_reflns_used 35221
_cell_measurement_temperature 293(2)
_cell_measurement_theta_max 25.00
_cell_measurement_theta_min 1.36
_cell_volume 7391.0(12)
_computing_cell_refinement 'Bruker SAINT'
_computing_data_collection 'Bruker SMART'
_computing_data_reduction 'Bruker SAINT'
_computing_molecular_graphics 'Bruker SHELXTL'
_computing_publication_material 'Bruker SHELXTL'
_computing_structure_refinement 'SHELXL-97 (Sheldrick, 1997)'
_computing_structure_solution 'SHELXS-97 (Sheldrick, 1990)'
_diffrn_ambient_temperature 293(2)
_diffrn_measured_fraction_theta_full 1.000
_diffrn_measured_fraction_theta_max 1.000
_diffrn_measurement_device_type 'Bruker SMART ApexCCD'
_diffrn_measurement_method '\w scans'
_diffrn_radiation_monochromator graphite
_diffrn_radiation_source 'fine-focus sealed tube'
_diffrn_radiation_type MoK\a
_diffrn_radiation_wavelength 0.71073
_diffrn_reflns_av_R_equivalents 0.0409
_diffrn_reflns_av_sigmaI/netI 0.0311
_diffrn_reflns_limit_h_max 32
_diffrn_reflns_limit_h_min -32
_diffrn_reflns_limit_k_max 22
_diffrn_reflns_limit_k_min -22
_diffrn_reflns_limit_l_max 19
_diffrn_reflns_limit_l_min -19
_diffrn_reflns_number 35221
_diffrn_reflns_theta_full 25.00
_diffrn_reflns_theta_max 25.00
_diffrn_reflns_theta_min 1.36
_exptl_absorpt_coefficient_mu 4.586
_exptl_absorpt_correction_T_max 0.8031
_exptl_absorpt_correction_T_min 0.7396
_exptl_absorpt_correction_type multi-scan
_exptl_crystal_colour yellow
_exptl_crystal_density_diffrn 1.588
_exptl_crystal_density_method 'not measured'
_exptl_crystal_description cuboid
_exptl_crystal_F_000 3512
_exptl_crystal_size_max 0.07
_exptl_crystal_size_mid 0.06
_exptl_crystal_size_min 0.05
_refine_diff_density_max 1.493
_refine_diff_density_min -0.673
_refine_diff_density_rms 0.287
_refine_ls_extinction_method none
_refine_ls_goodness_of_fit_ref 1.127
_refine_ls_hydrogen_treatment constr
_refine_ls_matrix_type full
_refine_ls_number_parameters 427
_refine_ls_number_reflns 6518
_refine_ls_number_restraints 124
_refine_ls_restrained_S_all 1.127
_refine_ls_R_factor_all 0.0636
_refine_ls_R_factor_gt 0.0469
_refine_ls_shift/su_max 0.017
_refine_ls_shift/su_mean 0.001
_refine_ls_structure_factor_coef Fsqd
_refine_ls_weighting_details 'calc w=1/[\s^2^(Fo^2^)+(0.0977P)^2^+7.7026P] where P=(Fo^2^+2Fc^2^)/3'
_refine_ls_weighting_scheme calc
_refine_ls_wR_factor_gt 0.1383
_refine_ls_wR_factor_ref 0.1564
_reflns_number_gt 5223
_reflns_number_total 6518
_reflns_threshold_expression >2sigma(I)
_cod_data_source_file c2ce26367j.txt
_cod_data_source_block bct-5
_cod_depositor_comments
;
The following automatic conversions were performed:

'_symmetry_cell_setting' value 'Monoclinic' changed to 'monoclinic'
according to
/usr/data/users/saulius/automatic-downloads/retrospective/RSC/lib/dictionaries/cif_core.dic
dictionary named 'cif_core.dic' version 2.4.2 from 2011-04-26.

Automatic conversion script
Id: cif_fix_values 2281 2013-09-26 08:29:07Z andrius 
;
_cod_original_sg_symbol_H-M C2/c
_cod_database_code 7214926

loop_
_symmetry_equiv_pos_as_xyz
'x, y, z'
'-x, y, -z+1/2'
'x+1/2, y+1/2, z'
'-x+1/2, y+1/2, -z+1/2'
'-x, -y, -z'
'x, -y, z-1/2'
'-x+1/2, -y+1/2, -z'
'x+1/2, -y+1/2, z-1/2'

loop_
_atom_site_label
_atom_site_type_symbol
_atom_site_fract_x
_atom_site_fract_y
_atom_site_fract_z
_atom_site_U_iso_or_equiv
_atom_site_adp_type
_atom_site_occupancy
_atom_site_symmetry_multiplicity
_atom_site_calc_flag
_atom_site_refinement_flags
_atom_site_disorder_assembly
_atom_site_disorder_group
Pt1 Pt 0.216360(12) 0.192355(15) 0.89258(2) 0.04789(15) Uani 1 1 d . . .
Zn1 Zn 0.01741(4) 0.09893(5) 0.36691(7) 0.0606(3) Uani 1 1 d . . .
S1 S 0.19622(10) 0.25642(12) 0.75948(16) 0.0672(6) Uani 1 1 d . A .
S2 S 0.12499(9) 0.20452(11) 0.85336(17) 0.0597(6) Uani 1 1 d . . .
O1 O -0.0487(8) 0.0570(10) 0.3727(13) 0.092(4) Uani 0.68(3) 1 d PU A 3
O2 O -0.0579(9) 0.1621(13) 0.3742(17) 0.135(5) Uani 0.68(3) 1 d PU A 3
O3 O -0.1134(7) 0.1081(14) 0.3902(13) 0.129(5) Uani 0.68(3) 1 d PU A 3
O1' O -0.0381(18) 0.055(2) 0.410(3) 0.092(4) Uani 0.32(3) 1 d PU A 4
O2' O -0.044(2) 0.159(3) 0.423(4) 0.135(5) Uani 0.32(3) 1 d PU A 4
O3' O -0.1125(15) 0.064(3) 0.394(3) 0.129(5) Uani 0.32(3) 1 d PU A 4
O4 O 0.0000 0.1438(5) 0.2500 0.080(3) Uani 1 2 d S . .
N1 N 0.2428(3) 0.1369(3) 1.0167(4) 0.0488(15) Uani 1 1 d . . .
N2 N 0.3001(3) 0.1812(3) 0.9384(5) 0.0504(16) Uani 1 1 d . . .
N3 N 0.0750(3) 0.1455(4) 0.4867(5) 0.0598(18) Uani 1 1 d . A .
N4 N 0.0503(3) -0.0050(4) 0.8656(5) 0.0580(17) Uani 1 1 d . . .
N5 N -0.0737(4) 0.1006(8) 0.3842(8) 0.104(3) Uani 1 1 d . . .
C1 C 0.2124(3) 0.1207(4) 1.0589(6) 0.058(2) Uani 1 1 d . . .
H1 H 0.1771 0.1399 1.0345 0.070 Uiso 1 1 calc R . .
C2 C 0.2310(4) 0.0780(5) 1.1348(6) 0.068(2) Uani 1 1 d . . .
H2 H 0.2083 0.0683 1.1613 0.082 Uiso 1 1 calc R . .
C3 C 0.2829(4) 0.0485(5) 1.1736(7) 0.076(3) Uani 1 1 d . B .
C4 C 0.3158(3) 0.0673(5) 1.1337(7) 0.067(2) Uani 1 1 d . . .
H4 H 0.3518 0.0499 1.1591 0.080 Uiso 1 1 calc R . .
C5 C 0.2950(3) 0.1117(4) 1.0566(5) 0.0492(18) Uani 1 1 d . . .
C6 C 0.3274(3) 0.1384(4) 1.0127(5) 0.0498(18) Uani 1 1 d . . .
C7 C 0.3836(3) 0.1231(5) 1.0474(6) 0.062(2) Uani 1 1 d . . .
H7 H 0.4010 0.0911 1.0969 0.075 Uiso 1 1 calc R . .
C8 C 0.4136(4) 0.1538(5) 1.0108(7) 0.063(2) Uani 1 1 d . B .
C9 C 0.3848(4) 0.2011(5) 0.9378(7) 0.069(3) Uani 1 1 d . . .
H9 H 0.4035 0.2255 0.9119 0.083 Uiso 1 1 calc R . .
C10 C 0.3286(4) 0.2123(4) 0.9029(6) 0.058(2) Uani 1 1 d . . .
H10 H 0.3101 0.2431 0.8522 0.069 Uiso 1 1 calc R . .
C11 C 0.3051(5) 0.0004(8) 1.2638(9) 0.117(5) Uani 1 1 d D . .
C12 C 0.2753(13) 0.014(2) 1.324(2) 0.133(8) Uani 0.485(12) 1 d PDU B 1
H12A H 0.2905 -0.0160 1.3788 0.200 Uiso 0.485(12) 1 calc PR B 1
H12B H 0.2361 0.0055 1.2857 0.200 Uiso 0.485(12) 1 calc PR B 1
H12C H 0.2810 0.0620 1.3452 0.200 Uiso 0.485(12) 1 calc PR B 1
C13 C 0.2851(16) -0.0736(13) 1.229(3) 0.156(9) Uani 0.485(12) 1 d PDU B 1
H13A H 0.2984 -0.1047 1.2823 0.234 Uiso 0.485(12) 1 calc PR B 1
H13B H 0.2992 -0.0883 1.1873 0.234 Uiso 0.485(12) 1 calc PR B 1
H13C H 0.2452 -0.0745 1.1942 0.234 Uiso 0.485(12) 1 calc PR B 1
C14 C 0.3646(9) 0.0137(19) 1.335(2) 0.122(7) Uani 0.485(12) 1 d PDU B 1
H14A H 0.3759 -0.0173 1.3883 0.182 Uiso 0.485(12) 1 calc PR B 1
H14B H 0.3689 0.0611 1.3565 0.182 Uiso 0.485(12) 1 calc PR B 1
H14C H 0.3873 0.0056 1.3058 0.182 Uiso 0.485(12) 1 calc PR B 1
C12' C 0.2607(11) -0.0316(19) 1.281(2) 0.133(8) Uani 0.515(12) 1 d PDU B 2
H12D H 0.2779 -0.0599 1.3379 0.200 Uiso 0.515(12) 1 calc PR B 2
H12E H 0.2365 -0.0601 1.2278 0.200 Uiso 0.515(12) 1 calc PR B 2
H12F H 0.2395 0.0048 1.2896 0.200 Uiso 0.515(12) 1 calc PR B 2
C13' C 0.3566(12) -0.0446(17) 1.284(3) 0.156(9) Uani 0.515(12) 1 d PDU B 2
H13D H 0.3675 -0.0722 1.3401 0.234 Uiso 0.515(12) 1 calc PR B 2
H13E H 0.3868 -0.0145 1.2933 0.234 Uiso 0.515(12) 1 calc PR B 2
H13F H 0.3474 -0.0747 1.2304 0.234 Uiso 0.515(12) 1 calc PR B 2
C14' C 0.3435(12) 0.0423(15) 1.3540(17) 0.122(7) Uani 0.515(12) 1 d PDU B 2
H14D H 0.3572 0.0125 1.4089 0.182 Uiso 0.515(12) 1 calc PR B 2
H14E H 0.3230 0.0803 1.3610 0.182 Uiso 0.515(12) 1 calc PR B 2
H14F H 0.3743 0.0605 1.3484 0.182 Uiso 0.515(12) 1 calc PR B 2
C15 C 0.4756(4) 0.1398(5) 1.0493(7) 0.077(3) Uani 1 1 d D . .
C16 C 0.4979(12) 0.0835(13) 1.1316(18) 0.104(6) Uani 0.485(12) 1 d PDU B 1
H16A H 0.4810 0.0392 1.1056 0.156 Uiso 0.485(12) 1 calc PR B 1
H16B H 0.4886 0.0975 1.1795 0.156 Uiso 0.485(12) 1 calc PR B 1
H16C H 0.5376 0.0797 1.1597 0.156 Uiso 0.485(12) 1 calc PR B 1
C17 C 0.4863(13) 0.1122(16) 0.9731(18) 0.105(6) Uani 0.485(12) 1 d PDU B 1
H17A H 0.4741 0.1457 0.9223 0.158 Uiso 0.485(12) 1 calc PR B 1
H17B H 0.4662 0.0693 0.9487 0.158 Uiso 0.485(12) 1 calc PR B 1
H17C H 0.5254 0.1038 0.9991 0.158 Uiso 0.485(12) 1 calc PR B 1
C18 C 0.5037(13) 0.2093(12) 1.094(2) 0.103(6) Uani 0.485(12) 1 d PDU B 1
H18A H 0.4905 0.2447 1.0451 0.154 Uiso 0.485(12) 1 calc PR B 1
H18B H 0.5433 0.2045 1.1210 0.154 Uiso 0.485(12) 1 calc PR B 1
H18C H 0.4949 0.2223 1.1425 0.154 Uiso 0.485(12) 1 calc PR B 1
C16' C 0.4883(11) 0.0649(10) 1.084(2) 0.104(6) Uani 0.515(12) 1 d PDU B 2
H16D H 0.4788 0.0346 1.0303 0.156 Uiso 0.515(12) 1 calc PR B 2
H16E H 0.4668 0.0523 1.1139 0.156 Uiso 0.515(12) 1 calc PR B 2
H16F H 0.5272 0.0604 1.1287 0.156 Uiso 0.515(12) 1 calc PR B 2
C17' C 0.4887(13) 0.1493(15) 0.9681(17) 0.105(6) Uani 0.515(12) 1 d PDU B 2
H17D H 0.4700 0.1901 0.9318 0.158 Uiso 0.515(12) 1 calc PR B 2
H17E H 0.4764 0.1091 0.9273 0.158 Uiso 0.515(12) 1 calc PR B 2
H17F H 0.5282 0.1549 0.9941 0.158 Uiso 0.515(12) 1 calc PR B 2
C18' C 0.5084(12) 0.1865(13) 1.1327(17) 0.103(6) Uani 0.515(12) 1 d PDU B 2
H18D H 0.5057 0.2338 1.1110 0.154 Uiso 0.515(12) 1 calc PR B 2
H18E H 0.5467 0.1723 1.1646 0.154 Uiso 0.515(12) 1 calc PR B 2
H18F H 0.4940 0.1836 1.1763 0.154 Uiso 0.515(12) 1 calc PR B 2
C19 C 0.0975(4) 0.1116(4) 0.5704(6) 0.061(2) Uani 1 1 d . . .
H19 H 0.0885 0.0649 0.5711 0.073 Uiso 1 1 calc R A .
C20 C 0.1327(4) 0.1430(4) 0.6539(6) 0.062(2) Uani 1 1 d . A .
H20 H 0.1450 0.1180 0.7103 0.075 Uiso 1 1 calc R . .
C21 C 0.1513(3) 0.2111(4) 0.6585(6) 0.055(2) Uani 1 1 d . . .
C22 C 0.1290(4) 0.2448(5) 0.5694(6) 0.071(3) Uani 1 1 d . A .
H22 H 0.1403 0.2900 0.5659 0.086 Uiso 1 1 calc R . .
C23 C 0.0913(4) 0.2120(6) 0.4891(7) 0.075(3) Uani 1 1 d . . .
H23 H 0.0758 0.2368 0.4321 0.090 Uiso 1 1 calc R A .
C24 C 0.0970(4) -0.0019(5) 0.8572(6) 0.062(2) Uani 1 1 d . . .
H24 H 0.1133 -0.0437 0.8546 0.074 Uiso 1 1 calc R . .
C25 C 0.1215(3) 0.0594(4) 0.8524(6) 0.057(2) Uani 1 1 d . . .
H25 H 0.1534 0.0582 0.8462 0.069 Uiso 1 1 calc R . .
C26 C 0.0989(3) 0.1222(4) 0.8566(5) 0.0522(19) Uani 1 1 d . . .
C27 C 0.0504(4) 0.1205(5) 0.8648(7) 0.071(2) Uani 1 1 d . . .
H27 H 0.0335 0.1618 0.8675 0.085 Uiso 1 1 calc R . .
C28 C 0.0280(4) 0.0567(5) 0.8687(7) 0.071(2) Uani 1 1 d . . .
H28 H -0.0042 0.0565 0.8738 0.085 Uiso 1 1 calc R . .
O5 O 0.5702(12) 0.0422(16) 0.824(2) 0.180(10) Uiso 0.50 1 d PD C -1
C29 C 0.6128(15) 0.068(2) 0.913(2) 0.153(13) Uiso 0.50 1 d PD C -1
O6 O 0.5315(15) 0.2042(18) 0.769(3) 0.224(16) Uiso 0.50 1 d PD D -1
C30 C 0.571(2) 0.154(3) 0.831(4) 0.21(2) Uiso 0.50 1 d PD D -1
O5' O 0.5862(15) 0.101(2) 0.872(3) 0.214(14) Uiso 0.50 1 d PD E 2
C29' C 0.5308(16) 0.099(3) 0.796(3) 0.181(16) Uiso 0.50 1 d PD . 2
O6' O 0.2802(17) 0.367(2) 0.555(3) 0.273(17) Uiso 0.50 1 d PD F 2
C30' C 0.302(2) 0.316(3) 0.634(4) 0.22(2) Uiso 0.50 1 d PD F 2

loop_
_atom_site_aniso_label
_atom_site_aniso_U_11
_atom_site_aniso_U_22
_atom_site_aniso_U_33
_atom_site_aniso_U_23
_atom_site_aniso_U_13
_atom_site_aniso_U_12
Pt1 0.0470(2) 0.0424(2) 0.0434(2) -0.00243(12) 0.01363(15) -0.00343(12)
Zn1 0.0532(6) 0.0697(7) 0.0474(5) -0.0047(4) 0.0158(5) 0.0090(5)
S1 0.0691(14) 0.0590(13) 0.0518(12) 0.0057(10) 0.0128(11) -0.0145(11)
S2 0.0504(12) 0.0478(12) 0.0653(14) -0.0002(9) 0.0163(11) 0.0034(9)
O1 0.091(6) 0.097(5) 0.095(8) -0.006(6) 0.050(6) 0.008(4)
O2 0.131(7) 0.139(7) 0.138(9) -0.001(7) 0.068(7) 0.019(5)
O3 0.107(6) 0.144(9) 0.156(7) -0.001(7) 0.079(6) 0.002(6)
O1' 0.091(6) 0.097(5) 0.095(8) -0.006(6) 0.050(6) 0.008(4)
O2' 0.131(7) 0.139(7) 0.138(9) -0.001(7) 0.068(7) 0.019(5)
O3' 0.107(6) 0.144(9) 0.156(7) -0.001(7) 0.079(6) 0.002(6)
O4 0.108(7) 0.061(6) 0.047(5) 0.000 0.020(5) 0.000
N1 0.050(4) 0.045(4) 0.043(3) -0.002(3) 0.016(3) -0.004(3)
N2 0.050(4) 0.042(4) 0.053(4) -0.009(3) 0.021(3) -0.005(3)
N3 0.054(4) 0.067(5) 0.046(4) -0.004(3) 0.015(3) 0.000(3)
N4 0.055(4) 0.056(4) 0.054(4) -0.003(3) 0.020(3) -0.008(3)
N5 0.066(6) 0.149(11) 0.118(9) -0.014(8) 0.061(6) -0.004(7)
C1 0.049(5) 0.060(5) 0.051(5) 0.003(4) 0.014(4) -0.005(4)
C2 0.056(5) 0.077(6) 0.060(5) 0.004(5) 0.019(4) -0.014(5)
C3 0.064(6) 0.076(6) 0.069(6) 0.025(5) 0.017(5) -0.009(5)
C4 0.039(4) 0.067(6) 0.075(6) 0.016(5) 0.013(4) -0.001(4)
C5 0.038(4) 0.051(4) 0.048(4) -0.002(3) 0.013(3) -0.003(3)
C6 0.046(4) 0.046(4) 0.053(5) 0.000(4) 0.021(4) -0.001(3)
C7 0.053(5) 0.061(5) 0.060(5) 0.003(4) 0.018(4) 0.001(4)
C8 0.054(5) 0.056(5) 0.075(6) -0.014(5) 0.030(5) -0.002(4)
C9 0.065(6) 0.078(7) 0.074(6) -0.022(5) 0.042(5) -0.019(5)
C10 0.064(6) 0.054(5) 0.056(5) -0.006(4) 0.030(4) -0.007(4)
C11 0.086(8) 0.136(12) 0.119(11) 0.072(9) 0.042(8) 0.007(8)
C12 0.132(9) 0.139(10) 0.131(9) 0.019(7) 0.067(7) -0.006(7)
C13 0.158(11) 0.147(11) 0.154(11) 0.017(7) 0.070(7) -0.001(7)
C14 0.123(9) 0.125(9) 0.112(9) 0.010(6) 0.054(6) 0.004(6)
C12' 0.132(9) 0.139(10) 0.131(9) 0.019(7) 0.067(7) -0.006(7)
C13' 0.158(11) 0.147(11) 0.154(11) 0.017(7) 0.070(7) -0.001(7)
C14' 0.123(9) 0.125(9) 0.112(9) 0.010(6) 0.054(6) 0.004(6)
C15 0.056(6) 0.086(7) 0.095(7) -0.008(6) 0.042(5) 0.006(5)
C16 0.086(7) 0.107(9) 0.123(9) -0.007(6) 0.054(7) 0.008(6)
C17 0.093(7) 0.110(10) 0.113(8) -0.010(6) 0.050(6) 0.011(7)
C18 0.092(8) 0.109(9) 0.103(9) -0.008(6) 0.045(6) 0.002(6)
C16' 0.086(7) 0.107(9) 0.123(9) -0.007(6) 0.054(7) 0.008(6)
C17' 0.093(7) 0.110(10) 0.113(8) -0.010(6) 0.050(6) 0.011(7)
C18' 0.092(8) 0.109(9) 0.103(9) -0.008(6) 0.045(6) 0.002(6)
C19 0.068(6) 0.049(5) 0.053(5) 0.000(4) 0.019(4) -0.002(4)
C20 0.073(6) 0.052(5) 0.044(5) 0.006(4) 0.014(4) 0.006(4)
C21 0.050(5) 0.058(5) 0.045(4) 0.001(4) 0.016(4) 0.003(4)
C22 0.075(6) 0.072(6) 0.047(5) 0.007(4) 0.015(5) -0.012(5)
C23 0.073(7) 0.080(7) 0.050(5) 0.021(5) 0.014(5) 0.012(5)
C24 0.053(5) 0.061(5) 0.062(5) -0.008(4) 0.019(4) 0.002(4)
C25 0.045(4) 0.050(5) 0.072(6) -0.003(4) 0.026(4) -0.002(4)
C26 0.040(4) 0.057(5) 0.047(4) -0.002(4) 0.011(3) -0.003(3)
C27 0.064(6) 0.063(6) 0.074(6) -0.004(5) 0.025(5) 0.003(5)
C28 0.051(5) 0.074(7) 0.079(7) -0.001(5) 0.026(5) -0.004(5)

loop_
_atom_type_symbol
_atom_type_description
_atom_type_scat_dispersion_real
_atom_type_scat_dispersion_imag
_atom_type_scat_source
C C 0.0033 0.0016 'International Tables Vol C Tables 4.2.6.8 and 6.1.1.4'
H H 0.0000 0.0000 'International Tables Vol C Tables 4.2.6.8 and 6.1.1.4'
N N 0.0061 0.0033 'International Tables Vol C Tables 4.2.6.8 and 6.1.1.4'
O O 0.0106 0.0060 'International Tables Vol C Tables 4.2.6.8 and 6.1.1.4'
S S 0.1246 0.1234 'International Tables Vol C Tables 4.2.6.8 and 6.1.1.4'
Zn Zn 0.2839 1.4301 'International Tables Vol C Tables 4.2.6.8 and 6.1.1.4'
Pt Pt -1.7033 8.3905 'International Tables Vol C Tables 4.2.6.8 and 6.1.1.4'

loop_
_geom_angle_atom_site_label_1
_geom_angle_atom_site_label_2
_geom_angle_atom_site_label_3
_geom_angle
_geom_angle_site_symmetry_1
_geom_angle_site_symmetry_3
N1 Pt1 N2 78.2(3) . .
N1 Pt1 S1 174.16(19) . .
N2 Pt1 S1 96.2(2) . .
N1 Pt1 S2 98.09(19) . .
N2 Pt1 S2 175.72(19) . .
S1 Pt1 S2 87.51(9) . .
O4 Zn1 N3 116.4(3) . .
O4 Zn1 N4 106.9(3) . 6
N3 Zn1 N4 105.0(3) . 6
O4 Zn1 O1 115.1(5) . .
N3 Zn1 O1 115.9(6) . .
N4 Zn1 O1 93.7(6) 6 .
O4 Zn1 O1' 128.7(11) . .
N3 Zn1 O1' 102.6(11) . .
N4 Zn1 O1' 92.7(12) 6 .
O1 Zn1 O1' 14.3(11) . .
O4 Zn1 O2 90.7(6) . .
N3 Zn1 O2 91.4(6) . .
N4 Zn1 O2 146.5(6) 6 .
O1 Zn1 O2 52.8(8) . .
O1' Zn1 O2 54.8(13) . .
O4 Zn1 O2' 104.6(12) . .
N3 Zn1 O2' 79.0(12) . .
N4 Zn1 O2' 141.9(12) 6 .
O1 Zn1 O2' 53.1(13) . .
O1' Zn1 O2' 50.3(17) . .
O2 Zn1 O2' 15.6(11) . .
C21 S1 Pt1 110.1(3) . .
C26 S2 Pt1 108.2(3) . .
N5 O1 Zn1 109.8(14) . .
N5 O2 Zn1 84.3(11) . .
N5 O1' Zn1 101(3) . .
N5 O2' Zn1 79(2) . .
Zn1 O4 Zn1 126.2(5) 2 .
C5 N1 C1 117.4(7) . .
C5 N1 Pt1 116.0(5) . .
C1 N1 Pt1 126.6(5) . .
C10 N2 C6 118.0(7) . .
C10 N2 Pt1 126.7(6) . .
C6 N2 Pt1 115.3(5) . .
C19 N3 C23 116.5(7) . .
C19 N3 Zn1 120.4(6) . .
C23 N3 Zn1 123.0(6) . .
C28 N4 C24 116.0(8) . .
C28 N4 Zn1 124.5(6) . 6_556
C24 N4 Zn1 119.4(6) . 6_556
O1 N5 O3 140(2) . .
O1 N5 O1' 25(2) . .
O3 N5 O1' 134(3) . .
O1 N5 O2 112.1(16) . .
O3 N5 O2 106.8(19) . .
O1' N5 O2 116(2) . .
O1 N5 O3' 102(3) . .
O3 N5 O3' 38.3(17) . .
O1' N5 O3' 98(3) . .
O2 N5 O3' 145(3) . .
O1 N5 O2' 114(2) . .
O3 N5 O2' 104(2) . .
O1' N5 O2' 104(3) . .
O2 N5 O2' 30(2) . .
O3' N5 O2' 136(3) . .
C2 C1 N1 122.9(8) . .
C1 C2 C3 120.8(9) . .
C2 C3 C4 117.0(8) . .
C2 C3 C11 120.8(9) . .
C4 C3 C11 122.0(9) . .
C5 C4 C3 119.8(8) . .
N1 C5 C4 121.9(7) . .
N1 C5 C6 113.8(7) . .
C4 C5 C6 124.2(7) . .
N2 C6 C7 121.1(7) . .
N2 C6 C5 115.5(7) . .
C7 C6 C5 123.3(7) . .
C8 C7 C6 121.7(8) . .
C7 C8 C9 115.6(8) . .
C7 C8 C15 122.9(9) . .
C9 C8 C15 121.4(9) . .
C10 C9 C8 120.7(9) . .
N2 C10 C9 122.7(9) . .
C14 C11 C12' 128(2) . .
C14 C11 C13 120(2) . .
C12' C11 C13 61.0(19) . .
C14 C11 C14' 36.6(15) . .
C12' C11 C14' 106(2) . .
C13 C11 C14' 142(2) . .
C14 C11 C13' 52.1(17) . .
C12' C11 C13' 118(2) . .
C13 C11 C13' 72(2) . .
C14' C11 C13' 87.5(19) . .
C14 C11 C3 113.2(15) . .
C12' C11 C3 115.1(15) . .
C13 C11 C3 107.3(17) . .
C14' C11 C3 109.9(15) . .
C13' C11 C3 115.0(16) . .
C14 C11 C12 102(2) . .
C12' C11 C12 40.4(15) . .
C13 C11 C12 101(2) . .
C14' C11 C12 69.8(18) . .
C13' C11 C12 131.9(19) . .
C3 C11 C12 112.6(16) . .
C17 C15 C18' 132.3(19) . .
C17 C15 C16' 82.0(16) . .
C18' C15 C16' 108.1(17) . .
C17 C15 C17' 27.7(15) . .
C18' C15 C17' 113.7(18) . .
C16' C15 C17' 108.4(16) . .
C17 C15 C8 111.2(14) . .
C18' C15 C8 108.9(14) . .
C16' C15 C8 109.1(13) . .
C17' C15 C8 108.6(14) . .
C17 C15 C18 115.6(19) . .
C18' C15 C18 27.6(15) . .
C16' C15 C18 132.9(18) . .
C17' C15 C18 90.9(17) . .
C8 C15 C18 104.2(14) . .
C17 C15 C16 107.0(17) . .
C18' C15 C16 80.9(16) . .
C16' C15 C16 28.6(14) . .
C17' C15 C16 129.8(17) . .
C8 C15 C16 111.0(13) . .
C18 C15 C16 107.7(18) . .
N3 C19 C20 122.3(8) . .
C19 C20 C21 122.5(8) . .
C20 C21 C22 114.2(7) . .
C20 C21 S1 127.0(6) . .
C22 C21 S1 118.7(7) . .
C23 C22 C21 120.3(9) . .
N3 C23 C22 123.9(8) . .
N4 C24 C25 123.9(8) . .
C26 C25 C24 119.9(8) . .
C25 C26 C27 117.3(8) . .
C25 C26 S2 126.1(6) . .
C27 C26 S2 116.6(7) . .
C28 C27 C26 119.3(9) . .
N4 C28 C27 123.5(9) . .
O5' C29' C29' 176(6) . 2_656

loop_
_geom_bond_atom_site_label_1
_geom_bond_atom_site_label_2
_geom_bond_distance
_geom_bond_site_symmetry_2
Pt1 N1 2.052(6) .
Pt1 N2 2.060(7) .
Pt1 S1 2.285(2) .
Pt1 S2 2.288(2) .
Zn1 O4 1.901(4) .
Zn1 N3 2.007(7) .
Zn1 N4 2.021(7) 6
Zn1 O1 2.034(19) .
Zn1 O1' 2.14(4) .
Zn1 O2 2.45(2) .
Zn1 O2' 2.55(5) .
S1 C21 1.718(8) .
S2 C26 1.744(8) .
O1 N5 1.15(2) .
O2 N5 1.29(2) .
O3 N5 1.153(18) .
O1' N5 1.23(4) .
O2' N5 1.35(5) .
O3' N5 1.35(4) .
O4 Zn1 1.901(4) 2
N1 C5 1.344(10) .
N1 C1 1.346(10) .
N2 C10 1.319(11) .
N2 C6 1.335(10) .
N3 C19 1.341(10) .
N3 C23 1.345(12) .
N4 C28 1.344(11) .
N4 C24 1.356(11) .
N4 Zn1 2.021(7) 6_556
C1 C2 1.344(12) .
C2 C3 1.372(13) .
C3 C4 1.388(13) .
C3 C11 1.567(14) .
C4 C5 1.376(11) .
C5 C6 1.474(11) .
C6 C7 1.395(11) .
C7 C8 1.359(12) .
C8 C9 1.384(14) .
C8 C15 1.529(12) .
C9 C10 1.380(13) .
C11 C14 1.491(18) .
C11 C12' 1.513(17) .
C11 C13 1.526(18) .
C11 C14' 1.538(18) .
C11 C13' 1.552(18) .
C11 C12 1.572(18) .
C15 C17 1.488(17) .
C15 C18' 1.494(17) .
C15 C16' 1.515(17) .
C15 C17' 1.526(17) .
C15 C18 1.531(17) .
C15 C16 1.579(17) .
C19 C20 1.351(11) .
C20 C21 1.390(12) .
C21 C22 1.408(11) .
C22 C23 1.352(13) .
C24 C25 1.376(12) .
C25 C26 1.372(11) .
C26 C27 1.406(12) .
C27 C28 1.385(13) .
O5 C29 1.421(19) .
O6 C30 1.43(2) .
O5' C29' 1.412(19) .
C29' C29' 1.61(7) 2_656
O6' C30' 1.47(2) .
